data_4030132
loop_
_publ_author_name
'Tu, Xing-Jun'
'Hao, Wen-Juan'
'Ye, Qin'
'Wang, Shuang-Shuang'
'Jiang, Bo'
'Li, Guigen'
'Tu, Shu-Jiang'

_publ_section_title
;
 Four-component bicyclization approaches to skeletally diverse
 pyrazolo[3,4-b]pyridine derivatives.
;
_journal_issue 22
_journal_name_full 'The Journal of organic chemistry'
_journal_page_first 11110
_journal_page_last 11118
_journal_paper_doi 10.1021/jo502096t
_journal_volume 79
_journal_year 2014
_chemical_formula_sum 'C30 H24 N4 O2'
_chemical_formula_weight 472.53
_chemical_name_systematic
; 
 ? 
;
_space_group_IT_number 1
_symmetry_cell_setting triclinic
_symmetry_space_group_name_Hall 'P 1'
_symmetry_space_group_name_H-M 'P 1'
_atom_sites_solution_hydrogens geom
_atom_sites_solution_primary direct
_atom_sites_solution_secondary difmap
_audit_creation_method SHELXL-97
_cell_angle_alpha 110.1170(10)
_cell_angle_beta 113.018(2)
_cell_angle_gamma 94.6680(10)
_cell_formula_units_Z 1
_cell_length_a 8.0316(8)
_cell_length_b 9.2660(9)
_cell_length_c 9.7678(7)
_cell_measurement_reflns_used 954
_cell_measurement_temperature 298(2)
_cell_measurement_theta_max 21.663
_cell_measurement_theta_min 2.418
_cell_volume 608.32(10)
_computing_cell_refinement 'Bruker SMART'
_computing_data_collection 'Bruker SMART'
_computing_data_reduction 'Bruker SHELXTL'
_computing_molecular_graphics 'Bruker SHELXTL'
_computing_publication_material 'Bruker SHELXTL'
_computing_structure_refinement 'SHELXL-97 (Sheldrick, 1997)'
_computing_structure_solution 'SHELXS-97 (Sheldrick, 1990)'
_diffrn_ambient_temperature 298(2)
_diffrn_measured_fraction_theta_full 0.984
_diffrn_measured_fraction_theta_max 0.984
_diffrn_measurement_device_type 'CCD area detector'
_diffrn_measurement_method 'phi and omega scans'
_diffrn_radiation_monochromator graphite
_diffrn_radiation_source 'fine-focus sealed tube'
_diffrn_radiation_type MoK\a
_diffrn_radiation_wavelength 0.71073
_diffrn_reflns_av_R_equivalents 0.0311
_diffrn_reflns_av_sigmaI/netI 0.0558
_diffrn_reflns_limit_h_max 9
_diffrn_reflns_limit_h_min -9
_diffrn_reflns_limit_k_max 8
_diffrn_reflns_limit_k_min -11
_diffrn_reflns_limit_l_max 10
_diffrn_reflns_limit_l_min -11
_diffrn_reflns_number 3100
_diffrn_reflns_theta_full 25.02
_diffrn_reflns_theta_max 25.02
_diffrn_reflns_theta_min 2.42
_exptl_absorpt_coefficient_mu 0.083
_exptl_absorpt_correction_T_max 0.9893
_exptl_absorpt_correction_T_min 0.9637
_exptl_absorpt_correction_type multi-scan
_exptl_absorpt_process_details sadabs
_exptl_crystal_density_diffrn 1.290
_exptl_crystal_density_method 'not measured'
_exptl_crystal_F_000 248
_exptl_crystal_size_max 0.45
_exptl_crystal_size_mid 0.17
_exptl_crystal_size_min 0.13
_refine_diff_density_max 0.208
_refine_diff_density_min -0.267
_refine_diff_density_rms 0.052
_refine_ls_abs_structure_details 'Flack H D (1983), Acta Cryst. A39, 876-881'
_refine_ls_abs_structure_Flack 10(10)
_refine_ls_extinction_method none
_refine_ls_goodness_of_fit_ref 1.013
_refine_ls_hydrogen_treatment mixed
_refine_ls_matrix_type full
_refine_ls_number_parameters 327
_refine_ls_number_reflns 2108
_refine_ls_number_restraints 3
_refine_ls_restrained_S_all 1.012
_refine_ls_R_factor_all 0.0764
_refine_ls_R_factor_gt 0.0563
_refine_ls_shift/su_max 0.000
_refine_ls_shift/su_mean 0.000
_refine_ls_structure_factor_coef Fsqd
_refine_ls_weighting_details 'calc w=1/[\s^2^(Fo^2^)+(0.0791P)^2^+0.0000P] where P=(Fo^2^+2Fc^2^)/3'
_refine_ls_weighting_scheme calc
_refine_ls_wR_factor_gt 0.1329
_refine_ls_wR_factor_ref 0.1443
_reflns_number_gt 1490
_reflns_number_total 2108
_reflns_threshold_expression >2sigma(I)
_cod_data_source_file jo502096t_si_002.cif
_cod_data_source_block 111222c
_cod_depositor_comments
;
The following automatic conversions were performed:

'_symmetry_cell_setting' value 'Triclinic' changed to 'triclinic'
according to
/home/saulius/struct/COD-crude-data--automatic-downloads/rss-feeds/ACS/lib/dictionaries/cif_core.dic
dictionary named 'cif_core.dic' version 2.4.2 from 2011-04-26.

Automatic conversion script
Id: cif_fix_values 2827 2014-09-09 07:05:25Z andrius 

 Adding full bibliography for 4030131--4030133.cif.
;
_cod_original_sg_symbol_H-M P1
_cod_database_code 4030132

loop_
_symmetry_equiv_pos_as_xyz
'x, y, z'

loop_
_atom_site_label
_atom_site_type_symbol
_atom_site_fract_x
_atom_site_fract_y
_atom_site_fract_z
_atom_site_U_iso_or_equiv
_atom_site_adp_type
_atom_site_occupancy
_atom_site_symmetry_multiplicity
_atom_site_calc_flag
_atom_site_refinement_flags
N1 N 0.1948(6) 0.5477(5) 0.2025(5) 0.0569(12) Uani 1 1 d .
N2 N 0.1310(6) 0.4497(6) 0.0396(5) 0.0623(13) Uani 1 1 d .
N3 N 0.4732(6) 0.6244(5) 0.4550(5) 0.0564(11) Uani 1 1 d .
N4 N 1.1829(6) 0.3020(5) 0.4884(5) 0.0585(12) Uani 1 1 d .
H4 H 1.1797 0.3798 0.5662 0.070 Uiso 1 1 calc R
O1 O 0.7530(5) 0.6777(4) 0.6745(4) 0.0683(11) Uani 1 1 d .
H1 H 0.8519 0.6511 0.6986 0.102 Uiso 1 1 calc R
O2 O 0.9994(5) 0.4958(4) 0.6223(4) 0.0607(10) Uani 1 1 d .
C1 C 0.2623(8) 0.3759(7) 0.0281(6) 0.0568(14) Uani 1 1 d .
C2 C 0.4195(7) 0.4267(6) 0.1835(6) 0.0487(12) Uani 1 1 d .
C3 C 0.3709(7) 0.5386(6) 0.2928(6) 0.0514(14) Uani 1 1 d .
C4 C 0.6391(8) 0.5936(6) 0.5137(7) 0.0565(14) Uani 1 1 d .
C5 C 0.7012(7) 0.4802(6) 0.4185(6) 0.0501(13) Uani 1 1 d .
C6 C 0.8753(7) 0.4345(6) 0.4745(6) 0.0507(13) Uani 1 1 d .
C7 C 0.8798(7) 0.3181(6) 0.3359(6) 0.0482(13) Uani 1 1 d .
C8 C 0.6985(7) 0.2835(6) 0.1834(6) 0.0508(13) Uani 1 1 d .
H8 H 0.7272 0.3148 0.1073 0.061 Uiso 1 1 calc R
C9 C 0.5934(7) 0.3954(6) 0.2518(6) 0.0491(12) Uani 1 1 d .
C10 C 0.2322(9) 0.2557(9) -0.1348(7) 0.080(2) Uani 1 1 d .
H10A H 0.2187 0.1516 -0.1354 0.120 Uiso 1 1 calc R
H10B H 0.3375 0.2801 -0.1538 0.120 Uiso 1 1 calc R
H10C H 0.1211 0.2589 -0.2192 0.120 Uiso 1 1 calc R
C11 C 1.0342(7) 0.2554(6) 0.3424(6) 0.0506(13) Uani 1 1 d .
C12 C 1.0426(8) 0.1499(7) 0.1928(7) 0.0617(15) Uani 1 1 d .
H12A H 1.1705 0.1517 0.2155 0.093 Uiso 1 1 calc R
H12B H 0.9879 0.1863 0.1082 0.093 Uiso 1 1 calc R
H12C H 0.9748 0.0435 0.1580 0.093 Uiso 1 1 calc R
C13 C 0.0779(7) 0.6415(6) 0.2497(7) 0.0531(13) Uani 1 1 d .
C14 C 0.1002(8) 0.6956(7) 0.4073(8) 0.0610(15) Uani 1 1 d .
H14 H 0.1910 0.6711 0.4843 0.073 Uiso 1 1 calc R
C15 C -0.0146(9) 0.7874(7) 0.4500(9) 0.0747(18) Uani 1 1 d .
H15 H 0.0020 0.8258 0.5571 0.090 Uiso 1 1 calc R
C16 C -0.1512(10) 0.8223(8) 0.3384(10) 0.080(2) Uani 1 1 d .
H16 H -0.2284 0.8822 0.3684 0.095 Uiso 1 1 calc R
C17 C -0.1729(9) 0.7681(8) 0.1824(9) 0.0771(19) Uani 1 1 d .
H17 H -0.2658 0.7916 0.1060 0.093 Uiso 1 1 calc R
C18 C -0.0581(8) 0.6777(7) 0.1351(8) 0.0733(17) Uani 1 1 d .
H18 H -0.0727 0.6426 0.0287 0.088 Uiso 1 1 calc R
C19 C 0.5815(7) 0.1110(6) 0.0945(6) 0.0505(13) Uani 1 1 d .
C20 C 0.4998(7) 0.0484(6) 0.1689(6) 0.0570(13) Uani 1 1 d .
H20 H 0.5216 0.1100 0.2750 0.068 Uiso 1 1 calc R
C21 C 0.3849(9) -0.1053(7) 0.0886(9) 0.0772(18) Uani 1 1 d .
H21 H 0.3268 -0.1448 0.1386 0.093 Uiso 1 1 calc R
C22 C 0.3593(10) -0.1974(9) -0.0660(10) 0.095(3) Uani 1 1 d .
H22 H 0.2849 -0.3007 -0.1202 0.114 Uiso 1 1 calc R
C23 C 0.4426(12) -0.1379(10) -0.1407(9) 0.101(3) Uani 1 1 d .
H23 H 0.4238 -0.2012 -0.2454 0.122 Uiso 1 1 calc R
C24 C 0.5552(9) 0.0165(8) -0.0610(7) 0.0711(17) Uani 1 1 d .
H24 H 0.6123 0.0559 -0.1118 0.085 Uiso 1 1 calc R
C25 C 1.3450(7) 0.2424(6) 0.5343(6) 0.0503(13) Uani 1 1 d .
C26 C 1.5131(7) 0.3482(7) 0.6501(7) 0.0629(15) Uani 1 1 d .
H26 H 1.5201 0.4563 0.6926 0.075 Uiso 1 1 calc R
C27 C 1.6727(8) 0.2936(8) 0.7036(8) 0.0744(17) Uani 1 1 d .
H27 H 1.7866 0.3653 0.7814 0.089 Uiso 1 1 calc R
C28 C 1.6622(9) 0.1324(8) 0.6410(8) 0.0709(17) Uani 1 1 d .
H28 H 1.7691 0.0956 0.6741 0.085 Uiso 1 1 calc R
C29 C 1.4936(9) 0.0284(7) 0.5305(8) 0.0673(16) Uani 1 1 d .
H29 H 1.4857 -0.0800 0.4906 0.081 Uiso 1 1 calc R
C30 C 1.3335(8) 0.0813(7) 0.4765(7) 0.0613(14) Uani 1 1 d .
H30 H 1.2192 0.0090 0.4019 0.074 Uiso 1 1 calc R

loop_
_atom_site_aniso_label
_atom_site_aniso_U_11
_atom_site_aniso_U_22
_atom_site_aniso_U_33
_atom_site_aniso_U_23
_atom_site_aniso_U_13
_atom_site_aniso_U_12
N1 0.049(3) 0.063(3) 0.059(3) 0.027(2) 0.022(2) 0.026(2)
N2 0.053(3) 0.081(3) 0.060(3) 0.035(3) 0.024(2) 0.031(3)
N3 0.045(3) 0.053(2) 0.059(3) 0.019(2) 0.015(2) 0.015(2)
N4 0.042(3) 0.062(3) 0.062(3) 0.020(2) 0.019(2) 0.016(2)
O1 0.048(2) 0.067(2) 0.059(2) 0.0054(19) 0.0105(19) 0.0167(19)
O2 0.042(2) 0.063(2) 0.059(2) 0.0166(18) 0.0129(19) 0.0146(19)
C1 0.051(3) 0.073(4) 0.059(3) 0.037(3) 0.026(3) 0.025(3)
C2 0.044(3) 0.053(3) 0.049(3) 0.026(2) 0.018(2) 0.011(2)
C3 0.049(3) 0.047(3) 0.060(3) 0.026(3) 0.022(3) 0.016(3)
C4 0.054(4) 0.047(3) 0.055(3) 0.017(3) 0.015(3) 0.006(3)
C5 0.046(3) 0.043(3) 0.052(3) 0.016(2) 0.017(3) 0.011(2)
C6 0.044(3) 0.048(3) 0.056(3) 0.024(3) 0.016(3) 0.009(3)
C7 0.041(3) 0.054(3) 0.057(3) 0.026(3) 0.025(2) 0.015(2)
C8 0.057(3) 0.061(3) 0.045(3) 0.025(2) 0.029(3) 0.021(3)
C9 0.048(3) 0.050(3) 0.050(3) 0.025(2) 0.019(3) 0.010(2)
C10 0.066(4) 0.125(6) 0.049(3) 0.032(3) 0.025(3) 0.041(4)
C11 0.038(3) 0.051(3) 0.067(4) 0.032(3) 0.021(3) 0.008(2)
C12 0.060(4) 0.071(4) 0.070(4) 0.030(3) 0.042(3) 0.024(3)
C13 0.040(3) 0.047(3) 0.075(4) 0.027(3) 0.026(3) 0.016(2)
C14 0.052(4) 0.059(3) 0.082(4) 0.035(3) 0.033(3) 0.021(3)
C15 0.072(5) 0.068(4) 0.098(5) 0.038(4) 0.046(4) 0.020(3)
C16 0.066(4) 0.078(4) 0.117(6) 0.046(4) 0.053(4) 0.033(4)
C17 0.052(4) 0.081(4) 0.107(5) 0.047(4) 0.033(4) 0.035(3)
C18 0.059(4) 0.076(4) 0.086(4) 0.039(3) 0.026(3) 0.034(3)
C19 0.046(3) 0.056(3) 0.046(3) 0.019(2) 0.016(2) 0.021(2)
C20 0.049(3) 0.051(3) 0.058(3) 0.013(2) 0.020(3) 0.007(2)
C21 0.056(4) 0.057(4) 0.098(5) 0.017(3) 0.028(3) 0.012(3)
C22 0.054(4) 0.064(4) 0.106(6) -0.003(4) 0.010(4) 0.013(3)
C23 0.089(6) 0.091(5) 0.059(4) -0.006(4) 0.001(4) 0.027(5)
C24 0.071(4) 0.084(4) 0.049(3) 0.013(3) 0.028(3) 0.029(4)
C25 0.042(3) 0.057(3) 0.058(3) 0.029(3) 0.023(3) 0.018(3)
C26 0.045(3) 0.054(3) 0.076(4) 0.022(3) 0.018(3) 0.009(3)
C27 0.039(4) 0.085(5) 0.084(4) 0.038(4) 0.011(3) 0.011(3)
C28 0.053(4) 0.091(5) 0.083(4) 0.047(4) 0.032(3) 0.035(4)
C29 0.070(4) 0.065(4) 0.081(4) 0.040(3) 0.036(3) 0.030(3)
C30 0.052(3) 0.061(3) 0.071(4) 0.030(3) 0.025(3) 0.016(3)

loop_
_atom_type_symbol
_atom_type_description
_atom_type_scat_dispersion_real
_atom_type_scat_dispersion_imag
_atom_type_scat_source
C C 0.0033 0.0000 'International Tables Vol C Tables 4.2.6.8 and 6.1.1.4'
H H 0.0000 0.0000 'International Tables Vol C Tables 4.2.6.8 and 6.1.1.4'
N N 0.0061 0.0000 'International Tables Vol C Tables 4.2.6.8 and 6.1.1.4'
O O 0.0106 0.0000 'International Tables Vol C Tables 4.2.6.8 and 6.1.1.4'

loop_
_geom_angle_atom_site_label_1
_geom_angle_atom_site_label_2
_geom_angle_atom_site_label_3
_geom_angle
C3 N1 N2 110.5(4)
C3 N1 C13 130.8(5)
N2 N1 C13 118.6(4)
C1 N2 N1 106.9(4)
C4 N3 C3 112.9(4)
C11 N4 C25 130.1(5)
C11 N4 H4 115.0
C25 N4 H4 115.0
C4 O1 H1 109.5
N2 C1 C2 110.9(5)
N2 C1 C10 120.0(5)
C2 C1 C10 129.1(5)
C9 C2 C3 116.3(5)
C9 C2 C1 138.9(5)
C3 C2 C1 104.8(5)
N3 C3 N1 124.6(5)
N3 C3 C2 128.6(5)
N1 C3 C2 106.8(4)
N3 C4 O1 116.8(5)
N3 C4 C5 123.9(5)
O1 C4 C5 119.3(5)
C9 C5 C4 121.7(5)
C9 C5 C6 111.1(5)
C4 C5 C6 127.2(5)
O2 C6 C7 128.8(5)
O2 C6 C5 123.4(5)
C7 C6 C5 107.7(4)
C11 C7 C6 123.5(5)
C11 C7 C8 126.8(4)
C6 C7 C8 109.6(4)
C7 C8 C9 102.2(4)
C7 C8 C19 115.3(4)
C9 C8 C19 110.9(4)
C7 C8 H8 109.4
C9 C8 H8 109.4
C19 C8 H8 109.4
C5 C9 C2 116.5(5)
C5 C9 C8 109.3(4)
C2 C9 C8 134.1(5)
C1 C10 H10A 109.5
C1 C10 H10B 109.5
H10A C10 H10B 109.5
C1 C10 H10C 109.5
H10A C10 H10C 109.5
H10B C10 H10C 109.5
N4 C11 C7 118.2(5)
N4 C11 C12 119.8(5)
C7 C11 C12 121.9(5)
C11 C12 H12A 109.5
C11 C12 H12B 109.5
H12A C12 H12B 109.5
C11 C12 H12C 109.5
H12A C12 H12C 109.5
H12B C12 H12C 109.5
C14 C13 C18 120.3(5)
C14 C13 N1 120.4(5)
C18 C13 N1 119.3(5)
C13 C14 C15 119.2(6)
C13 C14 H14 120.4
C15 C14 H14 120.4
C16 C15 C14 121.4(7)
C16 C15 H15 119.3
C14 C15 H15 119.3
C17 C16 C15 119.1(6)
C17 C16 H16 120.5
C15 C16 H16 120.5
C16 C17 C18 121.3(6)
C16 C17 H17 119.4
C18 C17 H17 119.4
C13 C18 C17 118.7(6)
C13 C18 H18 120.6
C17 C18 H18 120.6
C20 C19 C24 119.1(5)
C20 C19 C8 119.9(4)
C24 C19 C8 121.0(5)
C19 C20 C21 121.4(5)
C19 C20 H20 119.3
C21 C20 H20 119.3
C22 C21 C20 118.8(7)
C22 C21 H21 120.6
C20 C21 H21 120.6
C23 C22 C21 120.5(7)
C23 C22 H22 119.7
C21 C22 H22 119.7
C22 C23 C24 120.6(6)
C22 C23 H23 119.7
C24 C23 H23 119.7
C19 C24 C23 119.6(6)
C19 C24 H24 120.2
C23 C24 H24 120.2
C26 C25 C30 119.8(5)
C26 C25 N4 118.4(5)
C30 C25 N4 121.6(5)
C25 C26 C27 120.0(5)
C25 C26 H26 120.0
C27 C26 H26 120.0
C28 C27 C26 120.0(6)
C28 C27 H27 120.0
C26 C27 H27 120.0
C29 C28 C27 119.4(6)
C29 C28 H28 120.3
C27 C28 H28 120.3
C28 C29 C30 121.1(6)
C28 C29 H29 119.4
C30 C29 H29 119.4
C25 C30 C29 119.6(5)
C25 C30 H30 120.2
C29 C30 H30 120.2

loop_
_geom_bond_atom_site_label_1
_geom_bond_atom_site_label_2
_geom_bond_distance
N1 C3 1.371(7)
N1 N2 1.383(6)
N1 C13 1.431(7)
N2 C1 1.323(7)
N3 C4 1.328(7)
N3 C3 1.351(6)
N4 C11 1.344(6)
N4 C25 1.425(6)
N4 H4 0.8600
O1 C4 1.353(6)
O1 H1 0.8200
O2 C6 1.273(6)
C1 C2 1.426(7)
C1 C10 1.506(8)
C2 C9 1.396(7)
C2 C3 1.414(8)
C4 C5 1.411(8)
C5 C9 1.388(7)
C5 C6 1.446(8)
C6 C7 1.427(8)
C7 C11 1.400(7)
C7 C8 1.530(7)
C8 C9 1.531(8)
C8 C19 1.534(7)
C8 H8 0.9800
C10 H10A 0.9600
C10 H10B 0.9600
C10 H10C 0.9600
C11 C12 1.483(8)
C12 H12A 0.9600
C12 H12B 0.9600
C12 H12C 0.9600
C13 C14 1.375(8)
C13 C18 1.385(7)
C14 C15 1.390(9)
C14 H14 0.9300
C15 C16 1.364(9)
C15 H15 0.9300
C16 C17 1.362(9)
C16 H16 0.9300
C17 C18 1.400(9)
C17 H17 0.9300
C18 H18 0.9300
C19 C20 1.378(7)
C19 C24 1.386(7)
C20 C21 1.395(8)
C20 H20 0.9300
C21 C22 1.375(10)
C21 H21 0.9300
C22 C23 1.372(11)
C22 H22 0.9300
C23 C24 1.395(10)
C23 H23 0.9300
C24 H24 0.9300
C25 C26 1.375(7)
C25 C30 1.383(7)
C26 C27 1.392(8)
C26 H26 0.9300
C27 C28 1.387(9)
C27 H27 0.9300
C28 C29 1.362(8)
C28 H28 0.9300
C29 C30 1.386(8)
C29 H29 0.9300
C30 H30 0.9300

loop_
_geom_torsion_atom_site_label_1
_geom_torsion_atom_site_label_2
_geom_torsion_atom_site_label_3
_geom_torsion_atom_site_label_4
_geom_torsion
C3 N1 N2 C1 2.1(6)
C13 N1 N2 C1 -179.5(4)
N1 N2 C1 C2 -1.6(6)
N1 N2 C1 C10 178.1(5)
N2 C1 C2 C9 179.0(6)
C10 C1 C2 C9 -0.7(11)
N2 C1 C2 C3 0.6(6)
C10 C1 C2 C3 -179.1(6)
C4 N3 C3 N1 179.8(5)
C4 N3 C3 C2 -1.0(7)
N2 N1 C3 N3 177.6(5)
C13 N1 C3 N3 -0.4(8)
N2 N1 C3 C2 -1.7(5)
C13 N1 C3 C2 -179.8(5)
C9 C2 C3 N3 2.6(8)
C1 C2 C3 N3 -178.6(5)
C9 C2 C3 N1 -178.1(4)
C1 C2 C3 N1 0.7(5)
C3 N3 C4 O1 178.2(5)
C3 N3 C4 C5 -1.6(7)
N3 C4 C5 C9 2.6(8)
O1 C4 C5 C9 -177.2(5)
N3 C4 C5 C6 -176.8(5)
O1 C4 C5 C6 3.4(8)
C9 C5 C6 O2 179.4(5)
C4 C5 C6 O2 -1.2(8)
C9 C5 C6 C7 1.5(6)
C4 C5 C6 C7 -179.1(5)
O2 C6 C7 C11 -2.7(8)
C5 C6 C7 C11 175.0(4)
O2 C6 C7 C8 -179.2(5)
C5 C6 C7 C8 -1.4(5)
C11 C7 C8 C9 -175.5(4)
C6 C7 C8 C9 0.9(5)
C11 C7 C8 C19 64.1(6)
C6 C7 C8 C19 -119.6(5)
C4 C5 C9 C2 -0.8(7)
C6 C5 C9 C2 178.7(4)
C4 C5 C9 C8 179.6(5)
C6 C5 C9 C8 -1.0(6)
C3 C2 C9 C5 -1.5(6)
C1 C2 C9 C5 -179.7(6)
C3 C2 C9 C8 178.1(5)
C1 C2 C9 C8 -0.2(10)
C7 C8 C9 C5 0.1(5)
C19 C8 C9 C5 123.6(4)
C7 C8 C9 C2 -179.5(5)
C19 C8 C9 C2 -56.0(7)
C25 N4 C11 C7 170.1(5)
C25 N4 C11 C12 -14.3(8)
C6 C7 C11 N4 3.2(7)
C8 C7 C11 N4 179.0(5)
C6 C7 C11 C12 -172.3(5)
C8 C7 C11 C12 3.6(8)
C3 N1 C13 C14 -24.9(8)
N2 N1 C13 C14 157.1(5)
C3 N1 C13 C18 155.0(5)
N2 N1 C13 C18 -23.0(7)
C18 C13 C14 C15 -0.3(8)
N1 C13 C14 C15 179.6(5)
C13 C14 C15 C16 1.3(9)
C14 C15 C16 C17 -1.2(9)
C15 C16 C17 C18 0.0(10)
C14 C13 C18 C17 -0.8(9)
N1 C13 C18 C17 179.3(5)
C16 C17 C18 C13 1.0(9)
C7 C8 C19 C20 66.4(6)
C9 C8 C19 C20 -49.2(6)
C7 C8 C19 C24 -114.1(5)
C9 C8 C19 C24 130.3(5)
C24 C19 C20 C21 -2.8(8)
C8 C19 C20 C21 176.8(5)
C19 C20 C21 C22 2.4(8)
C20 C21 C22 C23 -1.1(10)
C21 C22 C23 C24 0.3(11)
C20 C19 C24 C23 1.8(8)
C8 C19 C24 C23 -177.7(5)
C22 C23 C24 C19 -0.6(10)
C11 N4 C25 C26 144.3(5)
C11 N4 C25 C30 -41.7(8)
C30 C25 C26 C27 2.8(8)
N4 C25 C26 C27 177.0(5)
C25 C26 C27 C28 -0.4(9)
C26 C27 C28 C29 -1.8(9)
C27 C28 C29 C30 1.7(9)
C26 C25 C30 C29 -2.9(8)
N4 C25 C30 C29 -176.9(5)
C28 C29 C30 C25 0.7(9)
